data_7241036
loop_
_publ_author_name
'Yang, Lu'
'Qin, Lan'
'Dou, Yong'
'Zhang, Daopeng'
'Zhou, Zhen'
'Wang, Suna'

_publ_section_title
;
 High conversion and selectivity of photodimerization under air conditions
 by supramolecular oxidation restraint within a metallocage-like
 nanoreactor
;
_journal_name_full CrystEngComm
_journal_paper_doi 10.1039/D0CE00678E
_journal_year 2020
_chemical_formula_sum 'C59 H38 O5'
_chemical_formula_weight 826.89
_space_group_crystal_system triclinic
_space_group_IT_number 2
_space_group_name_Hall '-P 1'
_space_group_name_H-M_alt 'P -1'
_atom_sites_solution_hydrogens geom
_audit_creation_method SHELXL-2014
_audit_update_record
;
2020-02-10 deposited with the CCDC.	2020-07-23 downloaded from the CCDC.
;
_cell_angle_alpha 80.8233(13)
_cell_angle_beta 87.5873(13)
_cell_angle_gamma 81.6607(13)
_cell_formula_units_Z 2
_cell_length_a 9.6181(3)
_cell_length_b 13.5685(4)
_cell_length_c 15.9089(4)
_cell_measurement_reflns_used 8.302
_cell_measurement_temperature 200(2)
_cell_measurement_theta_max 27.4765
_cell_measurement_theta_min 2.453
_cell_volume 2027.54(10)
_computing_cell_refinement 'Bruker SAINT'
_computing_data_collection 'Bruker APEX2'
_computing_data_reduction 'Bruker SAINT'
_computing_molecular_graphics 'Bruker SHELXTL'
_computing_publication_material 'Bruker SHELXTL'
_computing_structure_refinement 'SHELXL-2014 (Sheldrick 2014)'
_computing_structure_solution 'SHELXS-97 (Sheldrick 2008)'
_diffrn_ambient_temperature 200(2)
_diffrn_measured_fraction_theta_full 0.969
_diffrn_measured_fraction_theta_max 0.995
_diffrn_measurement_device_type 'CCD area detector'
_diffrn_measurement_method 'phi and omega scans'
_diffrn_radiation_type MoK\a
_diffrn_radiation_wavelength 0.71073
_diffrn_reflns_av_R_equivalents 0.0282
_diffrn_reflns_av_unetI/netI 0.0364
_diffrn_reflns_Laue_measured_fraction_full 0.969
_diffrn_reflns_Laue_measured_fraction_max 0.995
_diffrn_reflns_limit_h_max 11
_diffrn_reflns_limit_h_min -11
_diffrn_reflns_limit_k_max 16
_diffrn_reflns_limit_k_min -16
_diffrn_reflns_limit_l_max 18
_diffrn_reflns_limit_l_min -18
_diffrn_reflns_number 21985
_diffrn_reflns_point_group_measured_fraction_full 0.969
_diffrn_reflns_point_group_measured_fraction_max 0.995
_diffrn_reflns_theta_full 25.242
_diffrn_reflns_theta_max 24.995
_diffrn_reflns_theta_min 2.140
_exptl_absorpt_coefficient_mu 0.085
_exptl_crystal_colour Transparent
_exptl_crystal_density_diffrn 1.354
_exptl_crystal_description Block
_exptl_crystal_F_000 864
_exptl_crystal_size_max 0.13
_exptl_crystal_size_mid 0.11
_exptl_crystal_size_min 0.10
_refine_diff_density_max 0.512
_refine_diff_density_min -0.329
_refine_diff_density_rms 0.050
_refine_ls_extinction_method none
_refine_ls_goodness_of_fit_ref 1.089
_refine_ls_hydrogen_treatment constr
_refine_ls_matrix_type full
_refine_ls_number_parameters 577
_refine_ls_number_reflns 7112
_refine_ls_number_restraints 0
_refine_ls_restrained_S_all 1.089
_refine_ls_R_factor_all 0.0740
_refine_ls_R_factor_gt 0.0517
_refine_ls_shift/su_max 0.000
_refine_ls_shift/su_mean 0.000
_refine_ls_structure_factor_coef Fsqd
_refine_ls_weighting_details 'w=1/[\s^2^(Fo^2^)+(0.1000P)^2^] where P=(Fo^2^+2Fc^2^)/3'
_refine_ls_weighting_scheme calc
_refine_ls_wR_factor_gt 0.1449
_refine_ls_wR_factor_ref 0.1545
_reflns_Friedel_coverage 0.000
_reflns_number_gt 5406
_reflns_number_total 7112
_reflns_threshold_expression 'I > 2\s(I)'
_cod_data_source_file d0ce00678e2.cif
_cod_data_source_block 1
_cod_database_code 7241036
_shelx_space_group_comment
;
The symmetry employed for this shelxl refinement is uniquely defined
by the following loop, which should always be used as a source of
symmetry information in preference to the above space-group names.
They are only intended as comments.
;
_shelxl_version_number 2014-3

loop_
_space_group_symop_operation_xyz
'x, y, z'
'-x, -y, -z'

loop_
_atom_site_label
_atom_site_type_symbol
_atom_site_fract_x
_atom_site_fract_y
_atom_site_fract_z
_atom_site_U_iso_or_equiv
_atom_site_adp_type
_atom_site_occupancy
_atom_site_site_symmetry_order
_atom_site_calc_flag
_atom_site_refinement_flags_posn
_atom_site_refinement_flags_adp
_atom_site_refinement_flags_occupancy
_atom_site_disorder_assembly
_atom_site_disorder_group
O1 O 0.31673(16) 0.11779(11) 0.38946(9) 0.0406(4) Uani 1 1 d . . . . .
O2 O 0.54820(19) 0.20861(10) 0.55010(9) 0.0477(4) Uani 1 1 d . . . . .
O3 O 0.86182(19) 0.07782(15) 0.04071(13) 0.0681(6) Uani 1 1 d . . . . .
O4 O 0.0775(3) 0.39944(18) 0.15974(14) 0.0948(8) Uani 1 1 d . . . . .
O5 O -0.2506(2) 0.33988(16) -0.08611(12) 0.0750(6) Uani 1 1 d . . . . .
C1 C 0.08893(19) -0.10837(13) 0.58614(11) 0.0211(4) Uani 1 1 d . . . . .
C2 C 0.1153(2) -0.16281(14) 0.66633(11) 0.0270(5) Uani 1 1 d . . . . .
H2A H 0.0492 -0.2040 0.6933 0.032 Uiso 1 1 calc R U . . .
C3 C 0.2374(2) -0.15777(15) 0.70777(12) 0.0326(5) Uani 1 1 d . . . . .
H3A H 0.2545 -0.1950 0.7631 0.039 Uiso 1 1 calc R U . . .
C4 C 0.3344(2) -0.09853(15) 0.66857(12) 0.0315(5) Uani 1 1 d . . . . .
H4A H 0.4178 -0.0946 0.6971 0.038 Uiso 1 1 calc R U . . .
C5 C 0.3097(2) -0.04502(14) 0.58780(12) 0.0265(5) Uani 1 1 d . . . . .
H5A H 0.3763 -0.0043 0.5611 0.032 Uiso 1 1 calc R U . . .
C6 C 0.18861(19) -0.05033(13) 0.54558(11) 0.0207(4) Uani 1 1 d . . . . .
C7 C 0.15323(19) 0.00740(13) 0.45605(11) 0.0204(4) Uani 1 1 d . . . . .
C8 C 0.04440(19) 0.10777(13) 0.46039(11) 0.0202(4) Uani 1 1 d . . . . .
H8A H 0.0902 0.1668 0.4330 0.024 Uiso 1 1 calc R U . . .
C9 C 0.2896(2) 0.03431(15) 0.41287(11) 0.0258(4) Uani 1 1 d . . . . .
H9A H 0.3597 -0.0201 0.4036 0.031 Uiso 1 1 calc R U . . .
C10 C 0.09342(19) -0.06449(13) 0.40614(11) 0.0205(4) Uani 1 1 d . . . . .
C11 C 0.1294(2) -0.07254(14) 0.32209(12) 0.0278(5) Uani 1 1 d . . . . .
H11A H 0.1962 -0.0337 0.2929 0.033 Uiso 1 1 calc R U . . .
C12 C 0.0681(2) -0.13723(16) 0.28043(13) 0.0353(5) Uani 1 1 d . . . . .
H12A H 0.0929 -0.1424 0.2227 0.042 Uiso 1 1 calc R U . . .
C13 C -0.0283(2) -0.19375(16) 0.32222(13) 0.0346(5) Uani 1 1 d . . . . .
H13A H -0.0694 -0.2383 0.2935 0.041 Uiso 1 1 calc R U . . .
C14 C -0.0660(2) -0.18604(14) 0.40683(12) 0.0276(5) Uani 1 1 d . . . . .
H14A H -0.1329 -0.2251 0.4357 0.033 Uiso 1 1 calc R U . . .
C15 C -0.00571(19) -0.12139(13) 0.44861(11) 0.0210(4) Uani 1 1 d . . . . .
C16 C 0.6572(2) 0.53325(14) 0.42301(10) 0.0224(4) Uani 1 1 d . . . . .
C17 C 0.7723(2) 0.57942(15) 0.39249(12) 0.0299(5) Uani 1 1 d . . . . .
H17A H 0.7596 0.6489 0.3689 0.036 Uiso 1 1 calc R U . . .
C18 C 0.9057(2) 0.52504(18) 0.39605(14) 0.0403(6) Uani 1 1 d . . . . .
H18A H 0.9842 0.5570 0.3742 0.048 Uiso 1 1 calc R U . . .
C19 C 0.9248(2) 0.42553(18) 0.43088(14) 0.0405(6) Uani 1 1 d . . . . .
H19A H 1.0168 0.3887 0.4339 0.049 Uiso 1 1 calc R U . . .
C20 C 0.8106(2) 0.37756(16) 0.46202(12) 0.0321(5) Uani 1 1 d . . . . .
H20A H 0.8250 0.3085 0.4868 0.039 Uiso 1 1 calc R U . . .
C21 C 0.6761(2) 0.43039(13) 0.45694(11) 0.0226(4) Uani 1 1 d . . . . .
C22 C 0.5447(2) 0.38386(13) 0.48760(11) 0.0220(4) Uani 1 1 d . . . . .
C23 C 0.4903(2) 0.41160(13) 0.57910(11) 0.0216(4) Uani 1 1 d . . . . .
H23A H 0.4912 0.3472 0.6197 0.026 Uiso 1 1 calc R U . . .
C24 C 0.5764(2) 0.27017(14) 0.49179(12) 0.0275(5) Uani 1 1 d . . . . .
H24A H 0.6229 0.2458 0.4437 0.033 Uiso 1 1 calc R U . . .
C25 C 0.4329(2) 0.42187(13) 0.41893(11) 0.0221(4) Uani 1 1 d . . . . .
C26 C 0.3526(2) 0.35913(15) 0.38779(12) 0.0278(5) Uani 1 1 d . . . . .
H26A H 0.3615 0.2896 0.4110 0.033 Uiso 1 1 calc R U . . .
C27 C 0.2594(2) 0.39794(16) 0.32294(12) 0.0343(5) Uani 1 1 d . . . . .
H27A H 0.2045 0.3548 0.3017 0.041 Uiso 1 1 calc R U . . .
C28 C 0.2457(2) 0.49929(16) 0.28867(12) 0.0345(5) Uani 1 1 d . . . . .
H28A H 0.1829 0.5253 0.2434 0.041 Uiso 1 1 calc R U . . .
C29 C 0.3235(2) 0.56222(15) 0.32061(12) 0.0301(5) Uani 1 1 d . . . . .
H29A H 0.3126 0.6320 0.2979 0.036 Uiso 1 1 calc R U . . .
C30 C 0.4176(2) 0.52447(14) 0.38571(10) 0.0221(4) Uani 1 1 d . . . . .
C31 C 0.5836(2) 0.16252(15) -0.16118(12) 0.0305(5) Uani 1 1 d . . . . .
H31A H 0.6639 0.1931 -0.1534 0.037 Uiso 1 1 calc R U . . .
C32 C 0.5321(2) 0.16914(15) -0.24198(12) 0.0349(5) Uani 1 1 d . . . . .
H32A H 0.5782 0.2032 -0.2896 0.042 Uiso 1 1 calc R U . . .
C33 C 0.4147(2) 0.12669(15) -0.25369(12) 0.0350(5) Uani 1 1 d . . . . .
H33A H 0.3796 0.1316 -0.3094 0.042 Uiso 1 1 calc R U . . .
C34 C 0.3468(2) 0.07633(15) -0.18415(12) 0.0315(5) Uani 1 1 d . . . . .
H34A H 0.2654 0.0471 -0.1924 0.038 Uiso 1 1 calc R U . . .
C35 C 0.3982(2) 0.06899(14) -0.10307(11) 0.0236(4) Uani 1 1 d . . . . .
C36 C 0.5187(2) 0.11155(13) -0.09147(11) 0.0237(4) Uani 1 1 d . . . . .
C37 C 0.5754(2) 0.09752(14) -0.00256(11) 0.0250(4) Uani 1 1 d . . . . .
H37A H 0.6381 0.1498 -0.0008 0.030 Uiso 1 1 calc R U . . .
C38 C 0.6656(2) -0.01117(14) 0.02367(11) 0.0262(5) Uani 1 1 d . . . . .
C39 C 0.8156(2) -0.00037(19) 0.04273(14) 0.0424(6) Uani 1 1 d . . . . .
H39A H 0.8787 -0.0608 0.0576 0.051 Uiso 1 1 calc R U . . .
C40 C 0.4523(2) 0.11634(14) 0.05839(11) 0.0258(4) Uani 1 1 d . . . . .
C41 C 0.3312(2) 0.07531(14) 0.04762(11) 0.0266(5) Uani 1 1 d . . . . .
C42 C 0.2166(2) 0.09041(16) 0.10283(13) 0.0366(5) Uani 1 1 d . . . . .
H42A H 0.1334 0.0628 0.0958 0.044 Uiso 1 1 calc R U . . .
C43 C 0.2243(3) 0.14570(17) 0.16790(13) 0.0468(6) Uani 1 1 d . . . . .
H43A H 0.1458 0.1565 0.2052 0.056 Uiso 1 1 calc R U . . .
C44 C 0.3451(3) 0.18530(17) 0.17897(13) 0.0443(6) Uani 1 1 d . . . . .
H44A H 0.3504 0.2225 0.2243 0.053 Uiso 1 1 calc R U . . .
C45 C 0.4583(2) 0.17070(15) 0.12400(12) 0.0351(5) Uani 1 1 d . . . . .
H45A H 0.5414 0.1984 0.1314 0.042 Uiso 1 1 calc R U . . .
C46 C -0.1744(3) 0.35555(18) -0.02986(14) 0.0476(6) Uani 1 1 d . . . . .
C47 C -0.2367(3) 0.38302(17) 0.05128(14) 0.0475(6) Uani 1 1 d . . . . .
C48 C -0.3837(3) 0.3974(2) 0.06303(18) 0.0639(8) Uani 1 1 d . . . . .
H48A H -0.4427 0.3889 0.0191 0.077 Uiso 1 1 calc R U . . .
C49 C -0.4416(4) 0.4237(2) 0.1380(2) 0.0796(10) Uani 1 1 d . . . . .
H49A H -0.5409 0.4342 0.1451 0.095 Uiso 1 1 calc R U . . .
C50 C -0.3589(4) 0.4350(2) 0.2027(2) 0.0790(10) Uani 1 1 d . . . . .
H50A H -0.4010 0.4518 0.2546 0.095 Uiso 1 1 calc R U . . .
C51 C -0.2142(4) 0.42227(19) 0.19283(16) 0.0680(9) Uani 1 1 d . . . . .
H51A H -0.1570 0.4306 0.2377 0.082 Uiso 1 1 calc R U . . .
C52 C -0.1520(3) 0.39687(16) 0.11588(14) 0.0473(6) Uani 1 1 d . . . . .
C53 C 0.0021(3) 0.38826(18) 0.10352(15) 0.0538(7) Uani 1 1 d . . . . .
C54 C 0.0650(3) 0.36438(16) 0.02128(14) 0.0444(6) Uani 1 1 d . . . . .
C55 C 0.2093(3) 0.35866(18) 0.00715(18) 0.0583(7) Uani 1 1 d . . . . .
H55A H 0.2674 0.3710 0.0501 0.070 Uiso 1 1 calc R U . . .
C56 C 0.2687(3) 0.33508(19) -0.06926(19) 0.0627(8) Uani 1 1 d . . . . .
H56A H 0.3675 0.3305 -0.0786 0.075 Uiso 1 1 calc R U . . .
C57 C 0.1841(3) 0.31840(19) -0.13152(18) 0.0622(8) Uani 1 1 d . . . . .
H57A H 0.2251 0.3028 -0.1840 0.075 Uiso 1 1 calc R U . . .
C58 C 0.0410(3) 0.32392(19) -0.11909(15) 0.0539(7) Uani 1 1 d . . . . .
H58A H -0.0159 0.3121 -0.1628 0.065 Uiso 1 1 calc R U . . .
C59 C -0.0208(3) 0.34691(16) -0.04234(14) 0.0433(6) Uani 1 1 d . . . . .

loop_
_atom_site_aniso_label
_atom_site_aniso_U_11
_atom_site_aniso_U_22
_atom_site_aniso_U_33
_atom_site_aniso_U_23
_atom_site_aniso_U_13
_atom_site_aniso_U_12
O1 0.0359(9) 0.0324(9) 0.0556(10) -0.0074(7) 0.0148(7) -0.0152(7)
O2 0.0855(13) 0.0211(8) 0.0327(8) -0.0005(6) 0.0080(8) -0.0015(8)
O3 0.0411(11) 0.0705(13) 0.0968(15) -0.0077(11) -0.0118(10) -0.0240(10)
O4 0.1058(19) 0.1049(17) 0.0773(14) -0.0459(13) -0.0484(13) 0.0219(14)
O5 0.0766(15) 0.1037(17) 0.0558(12) -0.0312(11) -0.0115(10) -0.0263(13)
C1 0.0204(10) 0.0188(9) 0.0245(10) -0.0067(7) 0.0001(8) 0.0000(8)
C2 0.0282(12) 0.0253(11) 0.0263(10) -0.0030(8) 0.0025(9) -0.0020(9)
C3 0.0361(13) 0.0343(12) 0.0251(10) -0.0024(9) -0.0058(9) 0.0013(10)
C4 0.0266(12) 0.0369(12) 0.0325(11) -0.0128(9) -0.0075(9) 0.0007(10)
C5 0.0217(11) 0.0264(11) 0.0328(11) -0.0090(8) -0.0004(8) -0.0030(9)
C6 0.0200(11) 0.0179(9) 0.0239(9) -0.0057(7) -0.0004(8) 0.0006(8)
C7 0.0181(10) 0.0209(10) 0.0222(9) -0.0031(7) 0.0003(7) -0.0033(8)
C8 0.0195(10) 0.0165(9) 0.0251(10) -0.0022(7) 0.0013(8) -0.0054(8)
C9 0.0238(11) 0.0271(11) 0.0279(10) -0.0076(8) 0.0011(8) -0.0049(9)
C10 0.0192(10) 0.0170(9) 0.0249(9) -0.0040(7) -0.0011(8) 0.0003(8)
C11 0.0255(11) 0.0290(11) 0.0290(10) -0.0059(8) 0.0053(8) -0.0045(9)
C12 0.0383(13) 0.0431(13) 0.0281(11) -0.0160(9) 0.0050(9) -0.0075(11)
C13 0.0380(13) 0.0365(12) 0.0354(11) -0.0191(9) -0.0009(10) -0.0109(10)
C14 0.0257(12) 0.0231(10) 0.0359(11) -0.0077(8) 0.0008(9) -0.0066(9)
C15 0.0182(10) 0.0177(9) 0.0262(10) -0.0046(7) 0.0000(8) 0.0014(8)
C16 0.0256(11) 0.0251(10) 0.0179(9) -0.0076(8) 0.0009(8) -0.0041(8)
C17 0.0331(13) 0.0312(11) 0.0280(10) -0.0073(9) 0.0038(9) -0.0109(10)
C18 0.0282(13) 0.0519(15) 0.0450(13) -0.0137(11) 0.0074(10) -0.0151(11)
C19 0.0227(12) 0.0497(15) 0.0481(13) -0.0125(11) 0.0014(10) 0.0033(11)
C20 0.0290(13) 0.0325(12) 0.0330(11) -0.0072(9) -0.0019(9) 0.0049(10)
C21 0.0267(11) 0.0228(10) 0.0177(9) -0.0050(7) 0.0011(8) -0.0003(9)
C22 0.0275(11) 0.0179(10) 0.0205(9) -0.0043(7) 0.0009(8) -0.0015(8)
C23 0.0268(11) 0.0173(9) 0.0194(9) -0.0007(7) 0.0013(8) -0.0017(8)
C24 0.0339(12) 0.0208(10) 0.0263(10) -0.0039(8) -0.0010(9) 0.0018(9)
C25 0.0247(11) 0.0242(10) 0.0178(9) -0.0064(7) 0.0029(8) -0.0021(8)
C26 0.0290(12) 0.0288(11) 0.0277(10) -0.0097(8) 0.0032(9) -0.0061(9)
C27 0.0313(13) 0.0440(14) 0.0325(11) -0.0160(10) -0.0002(9) -0.0107(10)
C28 0.0293(12) 0.0475(14) 0.0272(11) -0.0097(10) -0.0076(9) -0.0007(10)
C29 0.0339(13) 0.0280(11) 0.0267(10) -0.0027(8) -0.0018(9) 0.0001(9)
C30 0.0232(11) 0.0262(10) 0.0160(9) -0.0052(7) 0.0023(8) 0.0003(8)
C31 0.0319(12) 0.0279(11) 0.0296(11) 0.0002(8) 0.0043(9) -0.0037(9)
C32 0.0463(14) 0.0304(12) 0.0234(10) 0.0044(8) 0.0039(9) -0.0001(10)
C33 0.0481(15) 0.0332(12) 0.0202(10) -0.0016(8) -0.0049(9) 0.0046(11)
C34 0.0351(13) 0.0316(12) 0.0272(10) -0.0050(9) -0.0064(9) -0.0006(10)
C35 0.0238(11) 0.0228(10) 0.0224(10) -0.0018(8) 0.0003(8) 0.0010(8)
C36 0.0246(11) 0.0225(10) 0.0219(9) -0.0012(8) 0.0011(8) 0.0007(8)
C37 0.0250(11) 0.0259(10) 0.0243(10) -0.0022(8) -0.0005(8) -0.0065(9)
C38 0.0251(11) 0.0300(11) 0.0228(10) -0.0018(8) -0.0018(8) -0.0041(9)
C39 0.0315(14) 0.0516(15) 0.0430(13) -0.0018(11) -0.0006(10) -0.0085(12)
C40 0.0304(12) 0.0224(10) 0.0221(10) -0.0004(8) -0.0019(8) 0.0018(9)
C41 0.0285(12) 0.0235(10) 0.0238(10) 0.0013(8) 0.0034(8) 0.0028(9)
C42 0.0328(13) 0.0367(12) 0.0349(12) 0.0021(9) 0.0097(10) 0.0016(10)
C43 0.0590(18) 0.0407(14) 0.0319(12) -0.0012(10) 0.0190(11) 0.0112(12)
C44 0.0652(18) 0.0361(13) 0.0272(11) -0.0081(9) 0.0006(11) 0.0110(12)
C45 0.0480(15) 0.0296(12) 0.0257(10) -0.0035(9) -0.0061(10) 0.0016(10)
C46 0.0608(18) 0.0459(14) 0.0393(13) -0.0104(11) -0.0060(12) -0.0123(13)
C47 0.0657(19) 0.0354(13) 0.0414(13) -0.0045(10) 0.0029(12) -0.0102(13)
C48 0.067(2) 0.0601(18) 0.0684(18) -0.0146(14) 0.0120(15) -0.0208(16)
C49 0.090(3) 0.069(2) 0.082(2) -0.0209(18) 0.041(2) -0.0217(19)
C50 0.117(3) 0.0554(19) 0.0594(19) -0.0082(15) 0.041(2) -0.009(2)
C51 0.128(3) 0.0363(15) 0.0361(14) -0.0038(11) 0.0000(16) -0.0009(17)
C52 0.075(2) 0.0308(13) 0.0329(12) -0.0015(10) -0.0047(12) 0.0006(13)
C53 0.085(2) 0.0368(14) 0.0389(13) -0.0090(11) -0.0300(14) 0.0043(13)
C54 0.0569(18) 0.0267(12) 0.0453(13) -0.0006(10) -0.0124(12) 0.0058(11)
C55 0.065(2) 0.0358(14) 0.0692(18) -0.0009(12) -0.0206(15) 0.0058(13)
C56 0.0572(19) 0.0377(15) 0.084(2) 0.0027(14) 0.0015(16) 0.0079(13)
C57 0.079(2) 0.0452(16) 0.0570(17) -0.0083(13) 0.0119(16) 0.0065(15)
C58 0.067(2) 0.0507(16) 0.0434(14) -0.0132(12) 0.0003(13) 0.0009(14)
C59 0.0586(17) 0.0332(13) 0.0375(13) -0.0064(10) -0.0083(11) -0.0019(11)

loop_
_atom_type_symbol
_atom_type_description
_atom_type_scat_dispersion_real
_atom_type_scat_dispersion_imag
_atom_type_scat_source
C C 0.0033 0.0016 'International Tables Vol C Tables 4.2.6.8 and 6.1.1.4'
H H 0.0000 0.0000 'International Tables Vol C Tables 4.2.6.8 and 6.1.1.4'
O O 0.0106 0.0060 'International Tables Vol C Tables 4.2.6.8 and 6.1.1.4'

loop_
_geom_angle_atom_site_label_1
_geom_angle_atom_site_label_2
_geom_angle_atom_site_label_3
_geom_angle
_geom_angle_site_symmetry_1
_geom_angle_site_symmetry_3
_geom_angle_publ_flag
C2 C1 C6 119.58(17) . . ?
C2 C1 C8 122.74(16) . 2_556 ?
C6 C1 C8 117.68(16) . 2_556 ?
C1 C2 C3 120.45(18) . . ?
C4 C3 C2 119.99(18) . . ?
C5 C4 C3 119.86(19) . . ?
C4 C5 C6 120.58(18) . . ?
C5 C6 C1 119.50(17) . . ?
C5 C6 C7 123.64(16) . . ?
C1 C6 C7 116.83(16) . . ?
C9 C7 C10 108.68(14) . . ?
C9 C7 C6 107.72(15) . . ?
C10 C7 C6 107.58(14) . . ?
C9 C7 C8 109.95(14) . . ?
C10 C7 C8 111.36(15) . . ?
C6 C7 C8 111.41(14) . . ?
C1 C8 C15 108.28(14) 2_556 2_556 ?
C1 C8 C7 112.32(13) 2_556 . ?
C15 C8 C7 111.58(14) 2_556 . ?
O1 C9 C7 125.93(18) . . ?
C11 C10 C15 119.61(16) . . ?
C11 C10 C7 123.44(16) . . ?
C15 C10 C7 116.92(15) . . ?
C10 C11 C12 120.18(18) . . ?
C13 C12 C11 120.29(18) . . ?
C12 C13 C14 120.14(18) . . ?
C15 C14 C13 119.86(18) . . ?
C14 C15 C10 119.92(16) . . ?
C14 C15 C8 122.49(16) . 2_556 ?
C10 C15 C8 117.58(15) . 2_556 ?
C17 C16 C21 119.63(19) . . ?
C17 C16 C23 122.84(17) . 2_666 ?
C21 C16 C23 117.53(16) . 2_666 ?
C16 C17 C18 120.4(2) . . ?
C19 C18 C17 120.1(2) . . ?
C18 C19 C20 120.5(2) . . ?
C21 C20 C19 120.1(2) . . ?
C20 C21 C16 119.27(18) . . ?
C20 C21 C22 123.81(17) . . ?
C16 C21 C22 116.91(17) . . ?
C24 C22 C21 108.97(15) . . ?
C24 C22 C25 106.78(14) . . ?
C21 C22 C25 107.12(14) . . ?
C24 C22 C23 110.26(14) . . ?
C21 C22 C23 111.75(14) . . ?
C25 C22 C23 111.77(15) . . ?
C16 C23 C30 107.49(14) 2_666 2_666 ?
C16 C23 C22 112.52(14) 2_666 . ?
C30 C23 C22 112.75(14) 2_666 . ?
O2 C24 C22 125.89(17) . . ?
C26 C25 C30 119.86(18) . . ?
C26 C25 C22 123.30(17) . . ?
C30 C25 C22 116.81(15) . . ?
C27 C26 C25 119.94(19) . . ?
C26 C27 C28 120.44(18) . . ?
C29 C28 C27 119.7(2) . . ?
C28 C29 C30 120.56(19) . . ?
C29 C30 C25 119.45(17) . . ?
C29 C30 C23 123.10(17) . 2_666 ?
C25 C30 C23 117.41(16) . 2_666 ?
C32 C31 C36 120.40(19) . . ?
C33 C32 C31 120.21(18) . . ?
C32 C33 C34 120.20(18) . . ?
C35 C34 C33 119.88(19) . . ?
C34 C35 C36 119.75(17) . . ?
C34 C35 C38 123.41(17) . 2_655 ?
C36 C35 C38 116.76(16) . 2_655 ?
C31 C36 C35 119.54(17) . . ?
C31 C36 C37 122.37(17) . . ?
C35 C36 C37 118.07(15) . . ?
C36 C37 C40 108.06(16) . . ?
C36 C37 C38 112.32(14) . . ?
C40 C37 C38 112.02(14) . . ?
C39 C38 C35 108.41(16) . 2_655 ?
C39 C38 C41 108.69(17) . 2_655 ?
C35 C38 C41 107.27(14) 2_655 2_655 ?
C39 C38 C37 110.39(16) . . ?
C35 C38 C37 110.74(15) 2_655 . ?
C41 C38 C37 111.23(15) 2_655 . ?
O3 C39 C38 125.9(2) . . ?
C45 C40 C41 119.76(18) . . ?
C45 C40 C37 122.20(18) . . ?
C41 C40 C37 118.03(16) . . ?
C40 C41 C42 119.57(18) . . ?
C40 C41 C38 117.02(16) . 2_655 ?
C42 C41 C38 123.36(18) . 2_655 ?
C43 C42 C41 119.8(2) . . ?
C44 C43 C42 120.4(2) . . ?
C43 C44 C45 119.7(2) . . ?
C40 C45 C44 120.7(2) . . ?
O5 C46 C59 120.9(2) . . ?
O5 C46 C47 120.4(2) . . ?
C59 C46 C47 118.7(2) . . ?
C52 C47 C48 119.3(2) . . ?
C52 C47 C46 120.8(2) . . ?
C48 C47 C46 119.9(2) . . ?
C49 C48 C47 119.9(3) . . ?
C50 C49 C48 121.2(3) . . ?
C49 C50 C51 120.3(3) . . ?
C50 C51 C52 119.7(3) . . ?
C47 C52 C51 119.6(3) . . ?
C47 C52 C53 120.5(2) . . ?
C51 C52 C53 119.8(2) . . ?
O4 C53 C52 121.2(2) . . ?
O4 C53 C54 119.8(3) . . ?
C52 C53 C54 119.0(2) . . ?
C55 C54 C59 119.8(2) . . ?
C55 C54 C53 120.1(2) . . ?
C59 C54 C53 120.1(2) . . ?
C56 C55 C54 120.3(3) . . ?
C57 C56 C55 119.7(3) . . ?
C56 C57 C58 121.1(3) . . ?
C57 C58 C59 120.1(3) . . ?
C58 C59 C54 119.1(2) . . ?
C58 C59 C46 120.1(2) . . ?
C54 C59 C46 120.8(2) . . ?

loop_
_geom_bond_atom_site_label_1
_geom_bond_atom_site_label_2
_geom_bond_distance
_geom_bond_site_symmetry_2
_geom_bond_publ_flag
O1 C9 1.197(2) . ?
O2 C24 1.196(2) . ?
O3 C39 1.204(3) . ?
O4 C53 1.216(3) . ?
O5 C46 1.243(3) . ?
C1 C2 1.382(3) . ?
C1 C6 1.400(2) . ?
C1 C8 1.506(3) 2_556 ?
C2 C3 1.387(3) . ?
C3 C4 1.383(3) . ?
C4 C5 1.383(3) . ?
C5 C6 1.385(3) . ?
C6 C7 1.538(2) . ?
C7 C9 1.519(3) . ?
C7 C10 1.537(2) . ?
C7 C8 1.602(3) . ?
C8 C1 1.506(3) 2_556 ?
C8 C15 1.513(2) 2_556 ?
C10 C11 1.384(2) . ?
C10 C15 1.398(2) . ?
C11 C12 1.388(3) . ?
C12 C13 1.371(3) . ?
C13 C14 1.395(3) . ?
C14 C15 1.383(2) . ?
C15 C8 1.513(2) 2_556 ?
C16 C17 1.383(3) . ?
C16 C21 1.402(3) . ?
C16 C23 1.504(3) 2_666 ?
C17 C18 1.383(3) . ?
C18 C19 1.365(3) . ?
C19 C20 1.391(3) . ?
C20 C21 1.384(3) . ?
C21 C22 1.521(3) . ?
C22 C24 1.520(3) . ?
C22 C25 1.541(3) . ?
C22 C23 1.609(2) . ?
C23 C16 1.504(3) 2_666 ?
C23 C30 1.507(2) 2_666 ?
C25 C26 1.388(3) . ?
C25 C30 1.397(3) . ?
C26 C27 1.383(3) . ?
C27 C28 1.386(3) . ?
C28 C29 1.380(3) . ?
C29 C30 1.389(3) . ?
C30 C23 1.507(2) 2_666 ?
C31 C32 1.382(3) . ?
C31 C36 1.386(3) . ?
C32 C33 1.372(3) . ?
C33 C34 1.395(3) . ?
C34 C35 1.384(3) . ?
C35 C36 1.398(3) . ?
C35 C38 1.532(2) 2_655 ?
C36 C37 1.511(3) . ?
C37 C40 1.517(3) . ?
C37 C38 1.602(3) . ?
C38 C39 1.519(3) . ?
C38 C35 1.532(2) 2_655 ?
C38 C41 1.533(3) 2_655 ?
C40 C45 1.378(3) . ?
C40 C41 1.390(3) . ?
C41 C42 1.392(3) . ?
C41 C38 1.533(3) 2_655 ?
C42 C43 1.382(3) . ?
C43 C44 1.378(3) . ?
C44 C45 1.380(3) . ?
C46 C59 1.472(3) . ?
C46 C47 1.479(3) . ?
C47 C52 1.390(3) . ?
C47 C48 1.407(4) . ?
C48 C49 1.372(4) . ?
C49 C50 1.367(5) . ?
C50 C51 1.382(5) . ?
C51 C52 1.410(3) . ?
C52 C53 1.476(4) . ?
C53 C54 1.481(3) . ?
C54 C55 1.390(4) . ?
C54 C59 1.402(3) . ?
C55 C56 1.385(4) . ?
C56 C57 1.374(4) . ?
C57 C58 1.375(4) . ?
C58 C59 1.396(3) . ?
